data_4131151
loop_
_publ_author_name
'Douki, Kazuya'
'Ono, Hiroyuki'
'Taniguchi, Tohru'
'Shimokawa, Jun'
'Kitamura, Masato'
'Fukuyama, Tohru'

_publ_section_title
;
 Enantioselective Total Synthesis of (+)-Hinckdentine A via a Catalytic
 Dearomatization Approach.
;
_journal_issue 44
_journal_name_full 'Journal of the American Chemical Society'
_journal_page_first 14578
_journal_page_last 14581
_journal_paper_doi 10.1021/jacs.6b10237
_journal_volume 138
_journal_year 2016
_chemical_absolute_configuration R,R
_chemical_formula_moiety 'C21 H15 F3 N2 O3'
_chemical_formula_sum 'C21 H15 F3 N2 O3'
_chemical_formula_weight 400.36
_space_group_IT_number 19
_space_group_name_Hall 'P 2ac 2ab'
_space_group_name_H-M_alt 'P 21 21 21'
_symmetry_cell_setting orthorhombic
_symmetry_Int_Tables_number 19
_symmetry_space_group_name_Hall 'P 2ac 2ab'
_symmetry_space_group_name_H-M 'P 21 21 21'
_atom_sites_solution_hydrogens geom
_atom_sites_solution_primary direct
_atom_sites_solution_secondary difmap
_cell_angle_alpha 90.0000
_cell_angle_beta 90.0000
_cell_angle_gamma 90.0000
_cell_formula_units_Z 8
_cell_length_a 12.636(3)
_cell_length_b 12.616(3)
_cell_length_c 23.911(5)
_cell_measurement_temperature 113
_cell_measurement_theta_max 31.51
_cell_measurement_theta_min 0.85
_cell_volume 3811.8(15)
_computing_cell_refinement CrystalClear
_computing_data_collection 'CrystalClear (Rigaku Inc., 2007)'
_computing_data_reduction CrystalClear
_computing_molecular_graphics 'CrystalStructure 4.0'
_computing_publication_material 'CrystalStructure 4.0 (Rigaku, 2010)'
_computing_structure_refinement 'SHELXL97 (Sheldrick, 2008)'
_computing_structure_solution 'SIR92 (Altomare, et al., 1994)'
_diffrn_ambient_temperature 113
_diffrn_detector_area_resol_mean 7.314
_diffrn_measured_fraction_theta_full 0.922
_diffrn_measured_fraction_theta_max 0.922
_diffrn_measurement_device_type 'Rigaku Saturn70'
_diffrn_measurement_method \w
_diffrn_radiation_type 'Mo K\a'
_diffrn_radiation_wavelength 0.71075
_diffrn_reflns_av_R_equivalents 0.0386
_diffrn_reflns_limit_h_max 18
_diffrn_reflns_limit_h_min -17
_diffrn_reflns_limit_k_max 18
_diffrn_reflns_limit_k_min -14
_diffrn_reflns_limit_l_max 34
_diffrn_reflns_limit_l_min -34
_diffrn_reflns_number 35540
_diffrn_reflns_theta_full 31.39
_diffrn_reflns_theta_max 31.39
_diffrn_standards_number 0
_exptl_absorpt_coefficient_mu 0.114
_exptl_absorpt_correction_type none
_exptl_crystal_colour colorless
_exptl_crystal_density_diffrn 1.395
_exptl_crystal_density_method 'not measured'
_exptl_crystal_description prism
_exptl_crystal_F_000 1648.00
_exptl_crystal_size_max 0.100
_exptl_crystal_size_mid 0.100
_exptl_crystal_size_min 0.050
_refine_diff_density_max 0.260
_refine_diff_density_min -0.210
_refine_ls_extinction_method none
_refine_ls_goodness_of_fit_ref 1.080
_refine_ls_hydrogen_treatment constr
_refine_ls_number_parameters 523
_refine_ls_number_reflns 11149
_refine_ls_number_restraints 0
_refine_ls_R_factor_gt 0.0420
_refine_ls_shift/su_max 0.001
_refine_ls_structure_factor_coef Fsqd
_refine_ls_weighting_details 'w = 1/[\s^2^(Fo^2^)+(0.0594P)^2^+0.3085P] where P=(Fo^2^+2Fc^2^)/3'
_refine_ls_weighting_scheme calc
_refine_ls_wR_factor_ref 0.1144
_reflns_number_gt 9474
_reflns_number_total 11149
_reflns_threshold_expression F^2^>2.0\s(F^2^)
_cod_data_source_file ja6b10237_si_002.cif
_cod_data_source_block DK
_cod_original_cell_volume 3811.9(13)
_cod_database_code 4131151

loop_
_symmetry_equiv_pos_site_id
_symmetry_equiv_pos_as_xyz
1 +X,+Y,+Z
2 1/2+X,1/2-Y,-Z
3 -X,1/2+Y,1/2-Z
4 1/2-X,-Y,1/2+Z

loop_
_atom_site_label
_atom_site_type_symbol
_atom_site_fract_x
_atom_site_fract_y
_atom_site_fract_z
_atom_site_U_iso_or_equiv
_atom_site_adp_type
_atom_site_occupancy
_atom_site_symmetry_multiplicity
_atom_site_calc_flag
_atom_site_refinement_flags
F5 F -0.34279(9) 1.15359(12) 0.05051(5) 0.0540(4) Uani 1.0 4 d .
F7 F -0.22306(11) 1.25840(11) 0.02063(6) 0.0612(4) Uani 1.0 4 d .
F9 F -0.00843(11) 0.52688(11) -0.22940(6) 0.0611(4) Uani 1.0 4 d .
F23 F 0.09651(12) 0.40722(9) -0.19942(5) 0.0541(4) Uani 1.0 4 d .
F28 F -0.37335(10) 1.25172(11) -0.02177(6) 0.0612(4) Uani 1.0 4 d .
F33 F -0.00190(12) 0.37671(10) -0.27172(6) 0.0612(4) Uani 1.0 4 d .
O1 O 0.19988(14) 0.68135(12) -0.31934(6) 0.0565(5) Uani 1.0 4 d .
O2 O -0.19083(9) 1.04185(12) -0.00193(5) 0.0399(3) Uani 1.0 4 d .
O8 O 0.20815(12) 0.55919(9) -0.25204(5) 0.0398(3) Uani 1.0 4 d .
O10 O -0.06879(11) 1.05004(14) -0.06936(6) 0.0565(5) Uani 1.0 4 d .
O13 O 0.45012(9) 1.13995(9) -0.29000(5) 0.0285(3) Uani 1.0 4 d .
O15 O 0.38988(9) 0.80003(9) -0.04006(4) 0.0283(3) Uani 1.0 4 d .
N3 N 0.22232(10) 0.80295(10) -0.00129(5) 0.0221(3) Uani 1.0 4 d .
N4 N 0.53723(15) 0.99549(13) -0.10827(7) 0.0431(4) Uani 1.0 4 d .
N6 N 0.44716(10) 0.97244(10) -0.25132(5) 0.0224(3) Uani 1.0 4 d .
N16 N 0.24543(12) 0.71270(14) 0.14170(7) 0.0427(4) Uani 1.0 4 d .
C12 C 0.10502(12) 0.81211(13) 0.08127(6) 0.0243(3) Uani 1.0 4 d .
C14 C -0.03157(12) 0.95336(13) 0.01568(6) 0.0266(3) Uani 1.0 4 d .
C17 C 0.15737(11) 0.87550(12) 0.03316(6) 0.0225(3) Uani 1.0 4 d .
C18 C 0.43795(13) 0.85508(12) -0.16874(6) 0.0245(3) Uani 1.0 4 d .
C19 C 0.31783(12) 1.08614(12) -0.22070(6) 0.0231(3) Uani 1.0 4 d .
C20 C 0.42627(13) 0.81728(12) -0.30045(6) 0.0253(3) Uani 1.0 4 d .
C21 C 0.33596(12) 0.93230(12) 0.02933(6) 0.0232(3) Uani 1.0 4 d .
C22 C 0.33391(12) 0.82340(12) -0.25982(6) 0.0234(3) Uani 1.0 4 d .
C24 C 0.23804(12) 0.95430(12) 0.05335(6) 0.0229(3) Uani 1.0 4 d .
C25 C 0.29562(12) 0.98812(12) -0.19660(6) 0.0232(3) Uani 1.0 4 d .
C26 C 0.07327(12) 0.91610(12) -0.00980(6) 0.0239(3) Uani 1.0 4 d .
C27 C 0.25556(14) 1.17427(13) -0.21037(7) 0.0311(4) Uani 1.0 4 d .
C29 C 0.37461(12) 0.90721(12) -0.21675(6) 0.0228(3) Uani 1.0 4 d .
C30 C 0.42438(13) 0.99455(14) 0.03958(7) 0.0314(4) Uani 1.0 4 d .
C31 C 0.06727(12) 0.82376(13) -0.05052(6) 0.0252(3) Uani 1.0 4 d .
C32 C 0.48802(12) 0.90881(12) -0.29540(6) 0.0238(3) Uani 1.0 4 d .
C34 C 0.57412(13) 0.92875(14) -0.32909(7) 0.0296(4) Uani 1.0 4 d .
C35 C 0.10318(14) 0.65065(14) -0.11951(7) 0.0340(4) Uani 1.0 4 d .
C36 C 0.15892(12) 0.76184(12) -0.04543(6) 0.0241(3) Uani 1.0 4 d .
C37 C 0.17870(13) 0.67574(13) -0.07905(7) 0.0295(4) Uani 1.0 4 d .
C38 C -0.09564(13) 1.01995(14) -0.02426(7) 0.0303(4) Uani 1.0 4 d .
C39 C 0.32542(11) 0.83909(12) -0.00801(6) 0.0228(3) Uani 1.0 4 d .
C40 C 0.49321(14) 0.93438(13) -0.13476(7) 0.0287(4) Uani 1.0 4 d .
C41 C 0.18442(12) 0.75670(14) 0.11523(6) 0.0285(4) Uani 1.0 4 d .
C42 C 0.23011(14) 0.65443(13) -0.27427(7) 0.0302(4) Uani 1.0 4 d .
C43 C 0.59949(14) 0.85293(14) -0.36952(7) 0.0340(4) Uani 1.0 4 d .
C44 C 0.41091(12) 1.07543(11) -0.25807(6) 0.0228(3) Uani 1.0 4 d .
C45 C 0.45234(14) 0.74296(13) -0.34062(6) 0.0302(4) Uani 1.0 4 d .
C46 C 0.14891(14) 1.06462(15) -0.14916(7) 0.0349(4) Uani 1.0 4 d .
C47 C -0.00721(13) 0.79768(14) -0.09060(6) 0.0300(4) Uani 1.0 4 d .
C48 C 0.31470(15) 1.10083(14) 0.10095(7) 0.0350(4) Uani 1.0 4 d .
C49 C 0.54002(15) 0.76169(14) -0.37506(7) 0.0350(4) Uani 1.0 4 d .
C50 C 0.01157(14) 0.71004(15) -0.12513(7) 0.0346(4) Uani 1.0 4 d .
C51 C 0.22615(13) 1.03859(13) 0.09021(7) 0.0292(4) Uani 1.0 4 d .
C52 C 0.17085(15) 1.16224(15) -0.17381(8) 0.0365(4) Uani 1.0 4 d .
C53 C 0.21138(13) 0.97623(13) -0.15977(6) 0.0290(4) Uani 1.0 4 d .
C54 C 0.41228(15) 1.07932(15) 0.07619(8) 0.0367(4) Uani 1.0 4 d .
C55 C -0.29920(14) 1.19307(17) 0.00366(8) 0.0412(5) Uani 1.0 4 d .
C56 C 0.05696(17) 0.45064(14) -0.24629(8) 0.0412(5) Uani 1.0 4 d .
C57 C -0.26067(15) 1.10884(18) -0.03433(8) 0.0434(5) Uani 1.0 4 d .
C58 C 0.14135(18) 0.48921(15) -0.28425(8) 0.0430(5) Uani 1.0 4 d .
C59 C 0.29661(13) 0.71865(12) -0.23425(6) 0.0267(3) Uani 1.0 4 d .
H12A H 0.0643 0.8612 0.1054 0.0292 Uiso 1.0 4 calc R
H12B H 0.0550 0.7598 0.0654 0.0292 Uiso 1.0 4 calc R
H14A H -0.0737 0.8907 0.0268 0.0320 Uiso 1.0 4 calc R
H14B H -0.0167 0.9952 0.0498 0.0320 Uiso 1.0 4 calc R
H18A H 0.3891 0.8142 -0.1447 0.0293 Uiso 1.0 4 calc R
H18B H 0.4902 0.8051 -0.1847 0.0293 Uiso 1.0 4 calc R
H22 H 0.2726 0.8553 -0.2802 0.0281 Uiso 1.0 4 calc R
H26 H 0.1050 0.9776 -0.0302 0.0287 Uiso 1.0 4 calc R
H27 H 0.2702 1.2405 -0.2276 0.0374 Uiso 1.0 4 calc R
H30 H 0.4905 0.9799 0.0223 0.0377 Uiso 1.0 4 calc R
H34 H 0.6147 0.9917 -0.3250 0.0356 Uiso 1.0 4 calc R
H35 H 0.1148 0.5919 -0.1436 0.0408 Uiso 1.0 4 calc R
H37 H 0.2414 0.6349 -0.0749 0.0355 Uiso 1.0 4 calc R
H43 H 0.6584 0.8643 -0.3935 0.0408 Uiso 1.0 4 calc R
H45 H 0.4115 0.6803 -0.3448 0.0363 Uiso 1.0 4 calc R
H46 H 0.0901 1.0584 -0.1246 0.0418 Uiso 1.0 4 calc R
H47 H -0.0700 0.8385 -0.0946 0.0360 Uiso 1.0 4 calc R
H48 H 0.3086 1.1594 0.1257 0.0420 Uiso 1.0 4 calc R
H49 H 0.5589 0.7109 -0.4026 0.0420 Uiso 1.0 4 calc R
H50 H -0.0391 0.6911 -0.1527 0.0415 Uiso 1.0 4 calc R
H51 H 0.1600 1.0532 0.1075 0.0351 Uiso 1.0 4 calc R
H52 H 0.1272 1.2215 -0.1655 0.0439 Uiso 1.0 4 calc R
H53 H 0.1970 0.9100 -0.1425 0.0348 Uiso 1.0 4 calc R
H54 H 0.4713 1.1232 0.0844 0.0440 Uiso 1.0 4 calc R
H57A H -0.3209 1.0670 -0.0490 0.0521 Uiso 1.0 4 calc R
H57B H -0.2221 1.1404 -0.0663 0.0521 Uiso 1.0 4 calc R
H58A H 0.1831 0.4289 -0.2989 0.0516 Uiso 1.0 4 calc R
H58B H 0.1100 0.5277 -0.3163 0.0516 Uiso 1.0 4 calc R
H59A H 0.3591 0.6764 -0.2230 0.0320 Uiso 1.0 4 calc R
H59B H 0.2547 0.7337 -0.2002 0.0320 Uiso 1.0 4 calc R

loop_
_atom_site_aniso_label
_atom_site_aniso_U_11
_atom_site_aniso_U_22
_atom_site_aniso_U_33
_atom_site_aniso_U_12
_atom_site_aniso_U_13
_atom_site_aniso_U_23
F5 0.0388(6) 0.0785(9) 0.0447(7) 0.0139(7) 0.0107(5) 0.0087(7)
F7 0.0613(8) 0.0590(8) 0.0633(9) -0.0105(7) -0.0260(7) 0.0129(7)
F9 0.0593(8) 0.0608(8) 0.0632(9) 0.0104(7) -0.0134(7) -0.0259(7)
F23 0.0783(9) 0.0389(6) 0.0451(7) -0.0139(7) -0.0079(7) 0.0113(5)
F28 0.0495(7) 0.0748(9) 0.0595(8) 0.0258(7) -0.0167(7) 0.0061(8)
F33 0.0745(9) 0.0502(8) 0.0589(8) -0.0267(7) -0.0060(8) -0.0164(7)
O1 0.0855(12) 0.0416(8) 0.0423(8) -0.0237(8) -0.0324(8) 0.0135(7)
O2 0.0260(6) 0.0640(9) 0.0298(6) 0.0129(6) 0.0005(5) 0.0107(6)
O8 0.0642(9) 0.0255(6) 0.0298(6) -0.0130(6) -0.0099(6) 0.0004(5)
O10 0.0416(8) 0.0849(12) 0.0430(8) 0.0242(8) 0.0137(7) 0.0328(8)
O13 0.0351(6) 0.0251(6) 0.0252(6) -0.0053(5) 0.0016(5) 0.0053(5)
O15 0.0251(5) 0.0345(6) 0.0254(6) 0.0048(5) 0.0050(5) -0.0012(5)
N3 0.0221(6) 0.0255(6) 0.0188(6) -0.0006(5) 0.0004(5) -0.0016(5)
N4 0.0590(11) 0.0321(8) 0.0382(9) -0.0053(8) -0.0174(8) 0.0028(7)
N6 0.0264(6) 0.0225(6) 0.0183(6) -0.0004(5) 0.0017(5) 0.0002(5)
N16 0.0325(8) 0.0590(11) 0.0366(8) 0.0059(8) 0.0022(7) 0.0180(8)
C12 0.0211(6) 0.0325(8) 0.0193(7) -0.0019(6) 0.0010(6) 0.0019(6)
C14 0.0246(7) 0.0342(8) 0.0211(7) 0.0038(6) 0.0024(6) 0.0031(6)
C17 0.0223(6) 0.0274(8) 0.0178(6) -0.0002(6) 0.0018(6) -0.0004(6)
C18 0.0324(8) 0.0220(7) 0.0190(7) 0.0021(6) -0.0029(6) 0.0010(6)
C19 0.0268(7) 0.0240(7) 0.0184(6) -0.0006(6) -0.0011(6) -0.0002(6)
C20 0.0310(8) 0.0261(8) 0.0190(7) 0.0018(6) -0.0022(6) 0.0027(6)
C21 0.0241(7) 0.0269(8) 0.0186(6) -0.0000(6) 0.0003(6) 0.0006(6)
C22 0.0281(7) 0.0229(7) 0.0193(7) -0.0005(6) -0.0022(6) 0.0022(6)
C24 0.0239(7) 0.0266(7) 0.0181(6) -0.0008(6) -0.0003(6) 0.0003(6)
C25 0.0268(7) 0.0240(7) 0.0187(6) 0.0008(6) -0.0002(6) 0.0008(6)
C26 0.0240(7) 0.0290(8) 0.0188(7) 0.0003(6) 0.0014(6) 0.0032(6)
C27 0.0373(9) 0.0254(8) 0.0307(8) 0.0039(7) -0.0005(7) 0.0027(7)
C29 0.0268(7) 0.0243(7) 0.0175(6) -0.0008(6) 0.0008(6) 0.0021(6)
C30 0.0249(7) 0.0389(9) 0.0305(8) -0.0043(7) 0.0030(7) -0.0003(7)
C31 0.0268(7) 0.0309(8) 0.0179(7) -0.0015(6) 0.0025(6) 0.0013(6)
C32 0.0290(7) 0.0252(7) 0.0171(7) 0.0038(6) -0.0009(6) 0.0005(6)
C34 0.0319(8) 0.0321(9) 0.0250(8) 0.0015(7) 0.0027(6) 0.0019(7)
C35 0.0402(9) 0.0379(9) 0.0240(8) -0.0067(8) 0.0016(7) -0.0064(7)
C36 0.0255(7) 0.0291(8) 0.0178(7) -0.0032(6) 0.0005(6) 0.0010(6)
C37 0.0325(8) 0.0314(9) 0.0247(8) -0.0010(7) 0.0008(7) -0.0034(7)
C38 0.0259(7) 0.0380(9) 0.0269(8) 0.0029(7) 0.0002(6) 0.0013(7)
C39 0.0219(7) 0.0275(8) 0.0191(7) 0.0023(6) -0.0006(5) 0.0040(6)
C40 0.0365(8) 0.0254(8) 0.0241(7) 0.0013(7) -0.0049(7) 0.0038(6)
C41 0.0258(7) 0.0365(9) 0.0231(7) -0.0019(7) 0.0037(6) 0.0053(7)
C42 0.0384(8) 0.0252(8) 0.0272(8) -0.0024(7) -0.0014(7) 0.0009(7)
C43 0.0379(9) 0.0402(9) 0.0240(8) 0.0072(8) 0.0064(7) 0.0019(7)
C44 0.0268(7) 0.0228(7) 0.0187(7) -0.0011(6) -0.0037(6) -0.0002(6)
C45 0.0401(9) 0.0293(8) 0.0214(7) 0.0021(7) -0.0019(7) -0.0014(6)
C46 0.0327(8) 0.0429(10) 0.0290(8) 0.0071(8) 0.0074(7) 0.0035(8)
C47 0.0280(8) 0.0402(9) 0.0218(7) -0.0024(7) -0.0029(6) 0.0029(7)
C48 0.0430(10) 0.0321(9) 0.0299(8) -0.0070(8) 0.0040(8) -0.0073(7)
C49 0.0477(10) 0.0351(9) 0.0223(7) 0.0086(8) 0.0015(7) -0.0037(7)
C50 0.0360(9) 0.0471(10) 0.0208(7) -0.0092(8) -0.0036(7) -0.0005(7)
C51 0.0307(8) 0.0312(8) 0.0258(7) -0.0005(7) 0.0037(7) -0.0043(7)
C52 0.0384(9) 0.0351(9) 0.0361(9) 0.0121(8) 0.0067(8) 0.0009(8)
C53 0.0324(8) 0.0307(8) 0.0239(7) -0.0002(7) 0.0050(6) 0.0049(7)
C54 0.0360(9) 0.0387(10) 0.0354(9) -0.0138(8) 0.0008(8) -0.0059(8)
C55 0.0291(8) 0.0570(12) 0.0375(10) 0.0072(8) -0.0082(8) 0.0091(9)
C56 0.0566(12) 0.0284(9) 0.0387(10) -0.0079(9) -0.0090(9) -0.0089(8)
C57 0.0320(9) 0.0673(13) 0.0310(9) 0.0149(9) -0.0072(8) 0.0048(9)
C58 0.0667(13) 0.0312(9) 0.0312(9) -0.0152(9) -0.0049(9) -0.0065(8)
C59 0.0343(8) 0.0242(8) 0.0216(7) -0.0043(6) -0.0030(6) 0.0019(6)

loop_
_atom_type_symbol
_atom_type_description
_atom_type_scat_dispersion_real
_atom_type_scat_dispersion_imag
_atom_type_scat_source
C C 0.0033 0.0016
;
International Tables for Crystallography
(1992, Vol. C, Tables 4.2.6.8 and 6.1.1.4)
;
H H 0.0000 0.0000
;
International Tables for Crystallography
(1992, Vol. C, Table 6.1.1.4)
;
F F 0.0171 0.0103
;
International Tables for Crystallography
(1992, Vol. C, Tables 4.2.6.8 and 6.1.1.4)
;
N N 0.0061 0.0033
;
International Tables for Crystallography
(1992, Vol. C, Tables 4.2.6.8 and 6.1.1.4)
;
O O 0.0106 0.0060
;
International Tables for Crystallography
(1992, Vol. C, Tables 4.2.6.8 and 6.1.1.4)
;

loop_
_geom_angle_atom_site_label_1
_geom_angle_atom_site_label_2
_geom_angle_atom_site_label_3
_geom_angle
_geom_angle_publ_flag
C38 O2 C57 116.94(14) yes
C42 O8 C58 117.18(14) yes
C17 N3 C36 109.03(12) yes
C17 N3 C39 112.42(12) yes
C36 N3 C39 124.17(13) yes
C29 N6 C32 108.92(12) yes
C29 N6 C44 112.36(12) yes
C32 N6 C44 124.23(13) yes
C17 C12 C41 111.39(13) yes
C26 C14 C38 112.55(13) yes
N3 C17 C12 109.32(12) yes
N3 C17 C24 102.22(12) yes
N3 C17 C26 102.35(12) yes
C12 C17 C24 113.10(12) yes
C12 C17 C26 111.50(12) yes
C24 C17 C26 117.06(13) yes
C29 C18 C40 111.58(13) yes
C25 C19 C27 121.65(15) yes
C25 C19 C44 109.15(13) yes
C27 C19 C44 129.15(14) yes
C22 C20 C32 109.33(13) yes
C22 C20 C45 131.41(15) yes
C32 C20 C45 119.15(15) yes
C24 C21 C30 122.01(15) yes
C24 C21 C39 109.07(13) yes
C30 C21 C39 128.88(14) yes
C20 C22 C29 101.70(12) yes
C20 C22 C59 116.60(13) yes
C29 C22 C59 114.98(12) yes
C17 C24 C21 109.77(13) yes
C17 C24 C51 129.53(14) yes
C21 C24 C51 120.69(15) yes
C19 C25 C29 109.62(13) yes
C19 C25 C53 120.82(15) yes
C29 C25 C53 129.56(14) yes
C14 C26 C17 115.26(12) yes
C14 C26 C31 116.53(13) yes
C17 C26 C31 101.74(12) yes
C19 C27 C52 117.52(16) yes
N6 C29 C18 109.25(13) yes
N6 C29 C22 102.21(12) yes
N6 C29 C25 102.22(12) yes
C18 C29 C22 111.82(13) yes
C18 C29 C25 113.18(12) yes
C22 C29 C25 116.81(13) yes
C21 C30 C54 117.26(16) yes
C26 C31 C36 109.28(13) yes
C26 C31 C47 131.31(15) yes
C36 C31 C47 119.32(15) yes
N6 C32 C20 109.12(13) yes
N6 C32 C34 128.13(15) yes
C20 C32 C34 122.76(15) yes
C32 C34 C43 117.45(16) yes
C37 C35 C50 121.07(16) yes
N3 C36 C31 109.04(13) yes
N3 C36 C37 128.28(14) yes
C31 C36 C37 122.67(15) yes
C35 C37 C36 117.42(15) yes
O2 C38 O10 123.24(17) yes
O2 C38 C14 110.08(14) yes
O10 C38 C14 126.68(16) yes
O15 C39 N3 124.41(14) yes
O15 C39 C21 129.61(14) yes
N3 C39 C21 105.95(12) yes
N4 C40 C18 179.25(19) yes
N16 C41 C12 179.25(19) yes
O1 C42 O8 123.11(17) yes
O1 C42 C59 126.74(16) yes
O8 C42 C59 110.15(14) yes
C34 C43 C49 120.81(16) yes
O13 C44 N6 124.28(14) yes
O13 C44 C19 129.62(14) yes
N6 C44 C19 106.09(12) yes
C20 C45 C49 118.86(16) yes
C52 C46 C53 121.27(16) yes
C31 C47 C50 118.76(16) yes
C51 C48 C54 121.54(17) yes
C43 C49 C45 120.98(16) yes
C35 C50 C47 120.76(16) yes
C24 C51 C48 117.53(15) yes
C27 C52 C46 121.04(17) yes
C25 C53 C46 117.66(15) yes
C30 C54 C48 120.94(17) yes
F5 C55 F7 105.77(16) yes
F5 C55 F28 107.24(15) yes
F5 C55 C57 112.35(18) yes
F7 C55 F28 107.58(17) yes
F7 C55 C57 113.21(16) yes
F28 C55 C57 110.36(16) yes
F9 C56 F23 105.81(16) yes
F9 C56 F33 107.24(18) yes
F9 C56 C58 113.28(16) yes
F23 C56 F33 107.54(15) yes
F23 C56 C58 112.14(18) yes
F33 C56 C58 110.50(17) yes
O2 C57 C55 106.94(16) yes
O8 C58 C56 107.14(16) yes
C22 C59 C42 112.44(13) yes
C17 C12 H12A 109.351 no
C17 C12 H12B 109.359 no
C41 C12 H12A 109.342 no
C41 C12 H12B 109.356 no
H12A C12 H12B 107.975 no
C26 C14 H14A 109.089 no
C26 C14 H14B 109.084 no
C38 C14 H14A 109.084 no
C38 C14 H14B 109.079 no
H14A C14 H14B 107.850 no
C29 C18 H18A 109.308 no
C29 C18 H18B 109.301 no
C40 C18 H18A 109.310 no
C40 C18 H18B 109.312 no
H18A C18 H18B 107.958 no
C20 C22 H22 107.678 no
C29 C22 H22 107.686 no
C59 C22 H22 107.682 no
C14 C26 H26 107.585 no
C17 C26 H26 107.587 no
C31 C26 H26 107.593 no
C19 C27 H27 121.228 no
C52 C27 H27 121.248 no
C21 C30 H30 121.381 no
C54 C30 H30 121.360 no
C32 C34 H34 121.277 no
C43 C34 H34 121.273 no
C37 C35 H35 119.468 no
C50 C35 H35 119.467 no
C35 C37 H37 121.289 no
C36 C37 H37 121.291 no
C34 C43 H43 119.596 no
C49 C43 H43 119.598 no
C20 C45 H45 120.557 no
C49 C45 H45 120.581 no
C52 C46 H46 119.368 no
C53 C46 H46 119.359 no
C31 C47 H47 120.613 no
C50 C47 H47 120.625 no
C51 C48 H48 119.232 no
C54 C48 H48 119.228 no
C43 C49 H49 119.515 no
C45 C49 H49 119.508 no
C35 C50 H50 119.618 no
C47 C50 H50 119.620 no
C24 C51 H51 121.246 no
C48 C51 H51 121.221 no
C27 C52 H52 119.470 no
C46 C52 H52 119.486 no
C25 C53 H53 121.168 no
C46 C53 H53 121.174 no
C30 C54 H54 119.515 no
C48 C54 H54 119.541 no
O2 C57 H57A 110.331 no
O2 C57 H57B 110.328 no
C55 C57 H57A 110.332 no
C55 C57 H57B 110.332 no
H57A C57 H57B 108.578 no
O8 C58 H58A 110.296 no
O8 C58 H58B 110.297 no
C56 C58 H58A 110.287 no
C56 C58 H58B 110.287 no
H58A C58 H58B 108.541 no
C22 C59 H59A 109.110 no
C22 C59 H59B 109.112 no
C42 C59 H59A 109.101 no
C42 C59 H59B 109.120 no
H59A C59 H59B 107.852 no

loop_
_geom_bond_atom_site_label_1
_geom_bond_atom_site_label_2
_geom_bond_distance
_geom_bond_publ_flag
F5 C55 1.344(3) yes
F7 C55 1.330(3) yes
F9 C56 1.331(3) yes
F23 C56 1.344(3) yes
F28 C55 1.340(3) yes
F33 C56 1.339(3) yes
O1 C42 1.193(3) yes
O2 C38 1.345(2) yes
O2 C57 1.447(3) yes
O8 C42 1.343(2) yes
O8 C58 1.444(3) yes
O10 C38 1.193(3) yes
O13 C44 1.2211(19) yes
O15 C39 1.2221(18) yes
N3 C17 1.480(2) yes
N3 C36 1.423(2) yes
N3 C39 1.3896(19) yes
N4 C40 1.142(3) yes
N6 C29 1.484(2) yes
N6 C32 1.422(2) yes
N6 C44 1.3872(19) yes
N16 C41 1.142(3) yes
C12 C17 1.549(2) yes
C12 C41 1.468(3) yes
C14 C26 1.532(3) yes
C14 C38 1.508(3) yes
C17 C24 1.504(2) yes
C17 C26 1.564(2) yes
C18 C29 1.546(3) yes
C18 C40 1.466(3) yes
C19 C25 1.393(3) yes
C19 C27 1.384(3) yes
C19 C44 1.483(3) yes
C20 C22 1.520(3) yes
C20 C32 1.399(3) yes
C20 C45 1.382(3) yes
C21 C24 1.392(3) yes
C21 C30 1.388(3) yes
C21 C39 1.482(3) yes
C22 C29 1.563(2) yes
C22 C59 1.531(3) yes
C24 C51 1.389(3) yes
C25 C29 1.507(3) yes
C25 C53 1.390(3) yes
C26 C31 1.520(3) yes
C27 C52 1.390(3) yes
C30 C54 1.390(3) yes
C31 C36 1.402(3) yes
C31 C47 1.383(3) yes
C32 C34 1.377(3) yes
C34 C43 1.397(3) yes
C35 C37 1.395(3) yes
C35 C50 1.385(3) yes
C36 C37 1.374(3) yes
C42 C59 1.509(3) yes
C43 C49 1.381(3) yes
C45 C49 1.401(3) yes
C46 C52 1.393(3) yes
C46 C53 1.390(3) yes
C47 C50 1.400(3) yes
C48 C51 1.391(3) yes
C48 C54 1.394(3) yes
C55 C57 1.480(3) yes
C56 C58 1.482(3) yes
C12 H12A 0.990 no
C12 H12B 0.990 no
C14 H14A 0.990 no
C14 H14B 0.990 no
C18 H18A 0.990 no
C18 H18B 0.990 no
C22 H22 1.000 no
C26 H26 1.000 no
C27 H27 0.950 no
C30 H30 0.950 no
C34 H34 0.950 no
C35 H35 0.950 no
C37 H37 0.950 no
C43 H43 0.950 no
C45 H45 0.950 no
C46 H46 0.950 no
C47 H47 0.950 no
C48 H48 0.950 no
C49 H49 0.950 no
C50 H50 0.950 no
C51 H51 0.950 no
C52 H52 0.950 no
C53 H53 0.950 no
C54 H54 0.950 no
C57 H57A 0.990 no
C57 H57B 0.990 no
C58 H58A 0.990 no
C58 H58B 0.990 no
C59 H59A 0.990 no
C59 H59B 0.990 no

loop_
_geom_contact_atom_site_label_1
_geom_contact_atom_site_label_2
_geom_contact_distance
_geom_contact_publ_flag
_geom_contact_site_symmetry_2
F5 O2 2.6920(19) no .
F7 O2 2.814(2) no .
F7 C38 3.577(3) no .
F9 O8 2.819(2) no .
F9 C42 3.581(3) no .
F23 O8 2.6924(19) no .
F28 O2 3.543(2) no .
F33 O8 3.545(2) no .
O1 C20 3.366(3) no .
O1 C22 2.847(3) no .
O1 C45 3.323(3) no .
O1 C58 2.670(3) no .
O10 C26 2.847(3) no .
O10 C31 3.363(3) no .
O10 C47 3.317(3) no .
O10 C57 2.670(3) no .
O13 C25 3.531(2) no .
O13 C27 3.140(3) no .
O13 C29 3.550(2) no .
O13 C32 2.958(2) no .
O13 C34 3.229(3) no .
O15 C17 3.5502(19) no .
O15 C24 3.5296(19) no .
O15 C30 3.137(2) no .
O15 C36 2.961(2) no .
O15 C37 3.232(2) no .
N3 C41 2.887(2) no .
N4 C29 3.492(3) no .
N6 C40 2.887(3) no .
N6 C45 3.598(2) no .
N16 C17 3.492(3) no .
C12 C14 2.935(3) no .
C12 C21 3.515(3) no .
C12 C31 3.190(3) no .
C12 C36 3.169(3) no .
C12 C39 3.526(2) no .
C12 C51 3.249(3) no .
C14 C24 3.524(3) no .
C14 C47 3.226(3) no .
C18 C19 3.514(3) no .
C18 C20 3.189(3) no .
C18 C32 3.167(3) no .
C18 C44 3.522(2) no .
C18 C53 3.253(3) no .
C18 C59 2.934(3) no .
C19 C22 3.450(3) no .
C19 C32 3.581(3) no .
C19 C40 3.578(3) no .
C19 C46 2.749(3) no .
C20 C42 3.280(3) no .
C20 C43 2.779(3) no .
C20 C44 3.416(3) no .
C21 C26 3.455(3) no .
C21 C36 3.581(3) no .
C21 C41 3.577(3) no .
C21 C48 2.743(3) no .
C22 C44 3.325(3) no .
C22 C53 3.441(3) no .
C24 C36 3.532(3) no .
C24 C41 2.977(3) no .
C24 C54 2.763(3) no .
C25 C32 3.535(3) no .
C25 C40 2.980(3) no .
C25 C52 2.758(3) no .
C25 C59 3.517(3) no .
C26 C39 3.331(3) no .
C26 C51 3.441(3) no .
C27 C53 2.832(3) no .
C30 C51 2.837(3) no .
C31 C35 2.774(3) no .
C31 C38 3.280(3) no .
C31 C39 3.422(3) no .
C32 C49 2.739(3) no .
C34 C44 3.250(3) no .
C34 C45 2.817(3) no .
C36 C50 2.743(3) no .
C37 C39 3.251(3) no .
C37 C47 2.822(3) no .
C38 C47 3.410(3) no .
C38 C55 3.440(3) no .
C39 C41 3.597(3) no .
C40 C44 3.597(3) no .
C42 C45 3.413(3) no .
C42 C56 3.442(3) no .
C45 C59 3.230(3) no .
F5 C30 3.571(3) no 1_455
F5 C54 3.291(3) no 1_455
F7 C43 3.363(3) no 4_575
F7 C48 3.440(3) no 2_475
F7 C49 3.411(3) no 4_575
F7 C54 3.532(3) no 2_475
F9 C35 3.366(3) no .
F9 C46 3.436(3) no 3_544
F9 C50 3.409(3) no .
F9 C52 3.533(3) no 3_544
F23 C27 3.570(3) no 1_545
F23 C52 3.288(3) no 1_545
F28 C45 3.440(3) no 3_554
F28 C48 3.563(3) no 2_475
F28 C49 3.246(3) no 3_554
F28 C51 3.355(3) no 2_475
F33 C46 3.557(3) no 3_544
F33 C47 3.442(3) no 3_544
F33 C50 3.243(3) no 3_544
F33 C53 3.357(3) no 3_544
O1 O10 3.546(3) no 3_544
O1 C48 3.349(3) no 4_574
O10 O1 3.546(3) no 3_554
O10 C46 3.353(3) no .
O13 N16 3.497(2) no 4_574
O13 C12 3.213(2) no 4_574
O13 C18 3.216(2) no 3_654
O13 C20 3.482(2) no 3_654
O13 C41 3.119(2) no 4_574
O13 C59 3.401(2) no 3_654
O15 N4 3.494(2) no .
O15 C12 3.219(2) no 2_565
O15 C14 3.398(2) no 2_565
O15 C18 3.2122(19) no .
O15 C31 3.4863(19) no 2_565
O15 C40 3.115(2) no .
N4 O15 3.494(2) no .
N4 C45 3.355(3) no 3_654
N4 C49 3.520(3) no 3_654
N4 C57 3.419(3) no 1_655
N16 O13 3.497(2) no 4_575
N16 C47 3.359(3) no 2_565
N16 C50 3.524(3) no 2_565
N16 C58 3.416(3) no 4_565
C12 O13 3.213(2) no 4_575
C12 O15 3.219(2) no 2_465
C14 O15 3.398(2) no 2_465
C18 O13 3.216(2) no 3_644
C18 O15 3.2122(19) no .
C20 O13 3.482(2) no 3_644
C27 F23 3.570(3) no 1_565
C27 C43 3.476(3) no 3_654
C27 C49 3.473(3) no 3_654
C30 F5 3.571(3) no 1_655
C30 C35 3.480(3) no 2_565
C30 C50 3.473(3) no 2_565
C31 O15 3.4863(19) no 2_465
C35 F9 3.366(3) no .
C35 C30 3.480(3) no 2_465
C40 O15 3.115(2) no .
C40 C41 3.445(3) no 2_565
C41 O13 3.119(2) no 4_575
C41 C40 3.445(3) no 2_465
C43 F7 3.363(3) no 4_574
C43 C27 3.476(3) no 3_644
C45 F28 3.440(3) no 3_544
C45 N4 3.355(3) no 3_644
C46 F9 3.436(3) no 3_554
C46 F33 3.557(3) no 3_554
C46 O10 3.353(3) no .
C47 F33 3.442(3) no 3_554
C47 N16 3.359(3) no 2_465
C48 F7 3.440(3) no 2_575
C48 F28 3.563(3) no 2_575
C48 O1 3.349(3) no 4_575
C49 F7 3.411(3) no 4_574
C49 F28 3.246(3) no 3_544
C49 N4 3.520(3) no 3_644
C49 C27 3.473(3) no 3_644
C50 F9 3.409(3) no .
C50 F33 3.243(3) no 3_554
C50 N16 3.524(3) no 2_465
C50 C30 3.473(3) no 2_465
C51 F28 3.355(3) no 2_575
C52 F9 3.533(3) no 3_554
C52 F23 3.288(3) no 1_565
C53 F33 3.357(3) no 3_554
C54 F5 3.291(3) no 1_655
C54 F7 3.532(3) no 2_575
C57 N4 3.419(3) no 1_455
C58 N16 3.416(3) no 4_564
C59 O13 3.401(2) no 3_644
F5 H57A 2.6330 no .
F5 H57B 3.1866 no .
F7 H57A 3.1827 no .
F7 H57B 2.5569 no .
F9 H58A 3.1851 no .
F9 H58B 2.5603 no .
F23 H58A 2.6313 no .
F23 H58B 3.1857 no .
F28 H57A 2.5086 no .
F28 H57B 2.6003 no .
F33 H58A 2.5136 no .
F33 H58B 2.6006 no .
O1 H22 2.5566 no .
O1 H45 2.7422 no .
O1 H58A 3.2300 no .
O1 H58B 2.2480 no .
O1 H59A 3.0590 no .
O1 H59B 3.0061 no .
O2 H14A 2.5102 no .
O2 H14B 2.5921 no .
O8 H59A 2.5116 no .
O8 H59B 2.5950 no .
O10 H14A 3.0555 no .
O10 H14B 3.0050 no .
O10 H26 2.5560 no .
O10 H47 2.7369 no .
O10 H57A 3.2293 no .
O10 H57B 2.2483 no .
O13 H27 3.0006 no .
O13 H34 2.9202 no .
O15 H30 2.9978 no .
O15 H37 2.9253 no .
N3 H12A 3.3214 no .
N3 H12B 2.7030 no .
N3 H26 2.7443 no .
N3 H37 2.7662 no .
N4 H18A 3.0815 no .
N4 H18B 3.0763 no .
N6 H18A 3.3214 no .
N6 H18B 2.7007 no .
N6 H22 2.7435 no .
N6 H34 2.7651 no .
N16 H12A 3.0828 no .
N16 H12B 3.0782 no .
C12 H14A 2.7887 no .
C12 H14B 2.8753 no .
C12 H26 3.3855 no .
C12 H51 3.1819 no .
C14 H12A 2.7237 no .
C14 H12B 2.9278 no .
C14 H47 3.0483 no .
C14 H51 3.5015 no .
C17 H14A 2.9300 no .
C17 H14B 2.6974 no .
C17 H51 2.8603 no .
C18 H22 3.3867 no .
C18 H53 3.1851 no .
C18 H59A 2.7853 no .
C18 H59B 2.8754 no .
C19 H22 3.2913 no .
C19 H52 3.2341 no .
C19 H53 3.2817 no .
C20 H18B 2.8876 no .
C20 H34 3.2947 no .
C20 H49 3.2526 no .
C20 H59A 2.7030 no .
C20 H59B 3.3997 no .
C21 H26 3.2973 no .
C21 H51 3.2800 no .
C21 H54 3.2348 no .
C22 H18A 2.8429 no .
C22 H18B 2.6800 no .
C22 H45 2.8897 no .
C22 H53 3.4729 no .
C24 H12A 2.7836 no .
C24 H12B 3.3844 no .
C24 H14B 3.2608 no .
C24 H26 2.6276 no .
C24 H30 3.2908 no .
C24 H48 3.2377 no .
C25 H18A 2.7844 no .
C25 H18B 3.3856 no .
C25 H22 2.6247 no .
C25 H27 3.2852 no .
C25 H46 3.2389 no .
C25 H59B 3.2519 no .
C26 H12A 2.8419 no .
C26 H12B 2.6780 no .
C26 H47 2.8893 no .
C26 H51 3.4716 no .
C27 H46 3.2730 no .
C29 H53 2.8624 no .
C29 H59A 2.9223 no .
C29 H59B 2.6910 no .
C30 H48 3.2725 no .
C31 H12B 2.8901 no .
C31 H14A 2.7031 no .
C31 H14B 3.3997 no .
C31 H37 3.2951 no .
C31 H50 3.2528 no .
C32 H18B 2.9532 no .
C32 H22 2.8281 no .
C32 H43 3.2327 no .
C32 H45 3.2627 no .
C34 H49 3.2688 no .
C35 H47 3.2795 no .
C36 H12B 2.9568 no .
C36 H26 2.8296 no .
C36 H35 3.2277 no .
C36 H47 3.2684 no .
C37 H50 3.2734 no .
C38 H26 2.5944 no .
C38 H47 2.8598 no .
C38 H57A 2.9669 no .
C38 H57B 2.4227 no .
C39 H26 3.3309 no .
C39 H30 2.8336 no .
C39 H37 3.2131 no .
C42 H22 2.5945 no .
C42 H45 2.8639 no .
C42 H58A 2.9661 no .
C42 H58B 2.4228 no .
C43 H45 3.2772 no .
C44 H22 3.3238 no .
C44 H27 2.8337 no .
C44 H34 3.2112 no .
C45 H22 3.0421 no .
C45 H43 3.2739 no .
C45 H59A 3.1621 no .
C46 H27 3.2851 no .
C47 H14A 3.1570 no .
C47 H26 3.0410 no .
C47 H35 3.2744 no .
C48 H30 3.2860 no .
C49 H34 3.2774 no .
C50 H37 3.2822 no .
C51 H12A 3.0537 no .
C51 H14B 3.2631 no .
C51 H26 3.3504 no .
C51 H54 3.2799 no .
C52 H53 3.2861 no .
C53 H18A 3.0580 no .
C53 H22 3.3494 no .
C53 H52 3.2752 no .
C53 H59B 3.2548 no .
C54 H51 3.2909 no .
C59 H18A 2.7215 no .
C59 H18B 2.9289 no .
C59 H45 3.0541 no .
C59 H53 3.4970 no .
H12A H14A 2.5894 no .
H12A H14B 2.3815 no .
H12A H26 3.5955 no .
H12A H51 2.7080 no .
H12B H14A 2.4941 no .
H12B H14B 3.1275 no .
H14A H26 2.8562 no .
H14A H47 2.9781 no .
H14B H26 2.4637 no .
H14B H51 2.7237 no .
H18A H22 3.5974 no .
H18A H53 2.7118 no .
H18A H59A 2.5836 no .
H18A H59B 2.3816 no .
H18B H59A 2.4937 no .
H18B H59B 3.1306 no .
H22 H45 3.2160 no .
H22 H53 3.4981 no .
H22 H59A 2.8566 no .
H22 H59B 2.4630 no .
H26 H47 3.2156 no .
H26 H51 3.4963 no .
H27 H52 2.3506 no .
H30 H54 2.3529 no .
H34 H43 2.3597 no .
H35 H37 2.3561 no .
H35 H50 2.3223 no .
H43 H49 2.3183 no .
H45 H49 2.3518 no .
H45 H59A 2.9862 no .
H46 H52 2.3267 no .
H46 H53 2.3472 no .
H47 H50 2.3537 no .
H48 H51 2.3473 no .
H48 H54 2.3267 no .
H53 H59B 2.7170 no .
F5 H30 3.1142 no 1_455
F5 H43 2.6971 no 4_575
F5 H52 3.1917 no 2_475
F5 H54 2.5142 no 1_455
F7 H43 2.6982 no 4_575
F7 H49 2.7967 no 4_575
F9 H35 2.7028 no .
F9 H50 2.7933 no .
F23 H27 3.1136 no 1_545
F23 H35 2.6951 no .
F23 H52 2.5093 no 1_545
F23 H54 3.1949 no 2_465
F28 H45 3.3504 no 3_554
F28 H48 3.5666 no 2_475
F28 H49 3.0045 no 3_554
F28 H51 3.2301 no 2_475
F28 H54 3.5958 no 1_455
F33 H46 3.5550 no 3_544
F33 H47 3.3573 no 3_544
F33 H50 3.0027 no 3_544
F33 H52 3.5979 no 1_545
F33 H53 3.2350 no 3_544
O1 H48 2.4030 no 4_574
O1 H57B 2.7972 no 3_544
O2 H37 3.0134 no 2_465
O2 H43 2.8799 no 4_575
O8 H34 3.0213 no 3_644
O8 H35 2.8785 no .
O10 H46 2.4060 no .
O10 H58B 2.7975 no 3_554
O13 H12A 2.5084 no 4_574
O13 H18A 3.3768 no 3_654
O13 H18B 2.2964 no 3_654
O13 H59A 2.4735 no 3_654
O15 H12A 3.3811 no 2_565
O15 H12B 2.2998 no 2_565
O15 H14A 2.4700 no 2_565
O15 H18A 2.5072 no .
N4 H12B 3.3876 no 2_565
N4 H30 3.1838 no .
N4 H45 2.6671 no 3_654
N4 H49 2.9878 no 3_654
N4 H57A 2.4571 no 1_655
N16 H18B 3.3920 no 2_465
N16 H27 3.1858 no 4_575
N16 H47 2.6694 no 2_565
N16 H50 2.9928 no 2_565
N16 H58A 2.4547 no 4_565
C12 H18A 3.5046 no 2_465
C12 H18B 3.2255 no 2_465
C14 H37 3.3878 no 2_465
C14 H43 3.5464 no 4_575
C18 H12A 3.5055 no 2_565
C18 H12B 3.2246 no 2_565
C20 H48 3.4652 no 4_574
C20 H51 2.9511 no 4_574
C22 H48 3.2828 no 4_574
C22 H51 3.5359 no 4_574
C26 H46 3.2869 no .
C26 H53 3.5372 no .
C31 H46 3.4616 no .
C31 H53 2.9502 no .
C32 H51 3.0207 no 4_574
C34 H12A 3.5410 no 4_574
C34 H14B 3.1357 no 4_574
C34 H27 3.3692 no 3_644
C34 H51 3.3326 no 4_574
C34 H59A 3.4680 no 3_654
C35 H30 3.1845 no 2_465
C35 H53 3.5232 no .
C35 H59B 2.9132 no .
C36 H53 3.0180 no .
C37 H14A 3.4713 no 2_565
C37 H18A 3.5462 no .
C37 H30 3.3692 no 2_465
C37 H53 3.3297 no .
C37 H59B 3.1378 no .
C38 H43 3.5410 no 4_575
C38 H46 3.3916 no .
C39 H12B 3.4428 no 2_565
C39 H14A 3.1986 no 2_565
C39 H18A 3.3793 no .
C39 H47 3.5759 no 2_565
C40 H12B 3.0601 no 2_565
C40 H45 3.3633 no 3_654
C40 H57A 3.5389 no 1_655
C41 H18B 3.0638 no 2_465
C41 H47 3.3641 no 2_565
C41 H58A 3.5360 no 4_565
C42 H35 3.5367 no .
C42 H48 3.3874 no 4_574
C43 H14B 2.9132 no 4_574
C43 H27 3.1813 no 3_644
C43 H51 3.5296 no 4_574
C44 H12A 3.3763 no 4_574
C44 H18B 3.4390 no 3_654
C44 H45 3.5825 no 3_654
C44 H59A 3.2049 no 3_654
C45 H51 3.1893 no 4_574
C46 H26 3.0994 no .
C46 H58B 3.4059 no 3_554
C47 H53 3.1944 no .
C48 H22 3.0979 no 4_575
C48 H57B 3.4008 no 2_575
C49 H14B 3.5666 no 4_574
C49 H27 3.4428 no 3_644
C49 H51 3.4668 no 4_574
C50 H30 3.4432 no 2_465
C50 H53 3.4679 no .
C50 H59B 3.5709 no .
C51 H22 3.3752 no 4_575
C53 H26 3.3776 no .
C55 H43 3.1206 no 4_575
C55 H54 3.5937 no 1_455
C56 H35 3.1207 no .
C56 H52 3.5881 no 1_545
C57 H45 3.5773 no 3_554
C58 H47 3.5804 no 3_544
C59 H34 3.3859 no 3_644
C59 H35 3.5405 no .
H12A O13 2.5084 no 4_575
H12A O15 3.3811 no 2_465
H12A C18 3.5055 no 2_465
H12A C34 3.5410 no 4_575
H12A C44 3.3763 no 4_575
H12A H18A 3.2679 no 2_465
H12A H18B 2.9785 no 2_465
H12A H34 3.3669 no 4_575
H12B O15 2.2998 no 2_465
H12B N4 3.3876 no 2_465
H12B C18 3.2246 no 2_465
H12B C39 3.4428 no 2_465
H12B C40 3.0601 no 2_465
H12B H18A 2.9770 no 2_465
H12B H18B 3.0790 no 2_465
H14A O15 2.4700 no 2_465
H14A C37 3.4713 no 2_465
H14A C39 3.1986 no 2_465
H14A H37 2.6242 no 2_465
H14B C34 3.1357 no 4_575
H14B C43 2.9132 no 4_575
H14B C49 3.5666 no 4_575
H14B H34 3.2441 no 4_575
H14B H37 3.5218 no 2_465
H14B H43 2.8613 no 4_575
H18A O13 3.3768 no 3_644
H18A O15 2.5072 no .
H18A C12 3.5046 no 2_565
H18A C37 3.5462 no .
H18A C39 3.3793 no .
H18A H12A 3.2679 no 2_565
H18A H12B 2.9770 no 2_565
H18A H37 3.3735 no .
H18B O13 2.2964 no 3_644
H18B N16 3.3920 no 2_565
H18B C12 3.2255 no 2_565
H18B C41 3.0638 no 2_565
H18B C44 3.4390 no 3_644
H18B H12A 2.9785 no 2_565
H18B H12B 3.0790 no 2_565
H22 C48 3.0979 no 4_574
H22 C51 3.3752 no 4_574
H22 H48 2.4787 no 4_574
H22 H51 3.0453 no 4_574
H26 C46 3.0994 no .
H26 C53 3.3776 no .
H26 H46 2.4843 no .
H26 H53 3.0473 no .
H27 F23 3.1136 no 1_565
H27 N16 3.1858 no 4_574
H27 C34 3.3692 no 3_654
H27 C43 3.1813 no 3_654
H27 C49 3.4428 no 3_654
H27 H43 3.4119 no 3_654
H27 H58A 3.1236 no 1_565
H30 F5 3.1142 no 1_655
H30 N4 3.1838 no .
H30 C35 3.1845 no 2_565
H30 C37 3.3692 no 2_565
H30 C50 3.4432 no 2_565
H30 H35 3.4201 no 2_565
H30 H57A 3.1309 no 1_655
H34 O8 3.0213 no 3_654
H34 C59 3.3859 no 3_654
H34 H12A 3.3669 no 4_574
H34 H14B 3.2441 no 4_574
H34 H37 3.5073 no 3_654
H34 H59A 2.6193 no 3_654
H34 H59B 3.5228 no 3_654
H35 F9 2.7028 no .
H35 F23 2.6951 no .
H35 O8 2.8785 no .
H35 C42 3.5367 no .
H35 C56 3.1207 no .
H35 C59 3.5405 no .
H35 H30 3.4201 no 2_465
H35 H54 3.5568 no 2_465
H35 H59B 2.8566 no .
H37 O2 3.0134 no 2_565
H37 C14 3.3878 no 2_565
H37 H14A 2.6242 no 2_565
H37 H14B 3.5218 no 2_565
H37 H18A 3.3735 no .
H37 H34 3.5073 no 3_644
H37 H59B 3.2489 no .
H43 F5 2.6971 no 4_574
H43 F7 2.6982 no 4_574
H43 O2 2.8799 no 4_574
H43 C14 3.5464 no 4_574
H43 C38 3.5410 no 4_574
H43 C55 3.1206 no 4_574
H43 H14B 2.8613 no 4_574
H43 H27 3.4119 no 3_644
H43 H52 3.5458 no 3_644
H45 F28 3.3504 no 3_544
H45 N4 2.6671 no 3_644
H45 C40 3.3633 no 3_644
H45 C44 3.5825 no 3_644
H45 C57 3.5773 no 3_544
H45 H48 3.5103 no 4_574
H45 H57A 3.1302 no 3_544
H45 H57B 3.2407 no 3_544
H46 F33 3.5550 no 3_554
H46 O10 2.4060 no .
H46 C26 3.2869 no .
H46 C31 3.4616 no .
H46 C38 3.3916 no .
H46 H26 2.4843 no .
H46 H47 3.5076 no .
H46 H58B 2.9221 no 3_554
H47 F33 3.3573 no 3_554
H47 N16 2.6694 no 2_465
H47 C39 3.5759 no 2_465
H47 C41 3.3641 no 2_465
H47 C58 3.5804 no 3_554
H47 H46 3.5076 no .
H47 H58A 3.1357 no 3_554
H47 H58B 3.2395 no 3_554
H48 F28 3.5666 no 2_575
H48 O1 2.4030 no 4_575
H48 C20 3.4652 no 4_575
H48 C22 3.2828 no 4_575
H48 C42 3.3874 no 4_575
H48 H22 2.4787 no 4_575
H48 H45 3.5103 no 4_575
H48 H57B 2.9248 no 2_575
H49 F7 2.7967 no 4_574
H49 F28 3.0045 no 3_544
H49 N4 2.9878 no 3_644
H50 F9 2.7933 no .
H50 F33 3.0027 no 3_554
H50 N16 2.9928 no 2_465
H51 F28 3.2301 no 2_575
H51 C20 2.9511 no 4_575
H51 C22 3.5359 no 4_575
H51 C32 3.0207 no 4_575
H51 C34 3.3326 no 4_575
H51 C43 3.5296 no 4_575
H51 C45 3.1893 no 4_575
H51 C49 3.4668 no 4_575
H51 H22 3.0453 no 4_575
H52 F5 3.1917 no 2_575
H52 F23 2.5093 no 1_565
H52 F33 3.5979 no 1_565
H52 C56 3.5881 no 1_565
H52 H43 3.5458 no 3_654
H52 H54 3.3875 no 2_475
H53 F33 3.2350 no 3_554
H53 C26 3.5372 no .
H53 C31 2.9502 no .
H53 C35 3.5232 no .
H53 C36 3.0180 no .
H53 C37 3.3297 no .
H53 C47 3.1944 no .
H53 C50 3.4679 no .
H53 H26 3.0473 no .
H54 F5 2.5142 no 1_655
H54 F23 3.1949 no 2_565
H54 F28 3.5958 no 1_655
H54 C55 3.5937 no 1_655
H54 H35 3.5568 no 2_565
H54 H52 3.3875 no 2_575
H57A N4 2.4571 no 1_455
H57A C40 3.5389 no 1_455
H57A H30 3.1309 no 1_455
H57A H45 3.1302 no 3_554
H57B O1 2.7972 no 3_554
H57B C48 3.4008 no 2_475
H57B H45 3.2407 no 3_554
H57B H48 2.9248 no 2_475
H57B H58B 3.4509 no 3_554
H58A N16 2.4547 no 4_564
H58A C41 3.5360 no 4_564
H58A H27 3.1236 no 1_545
H58A H47 3.1357 no 3_544
H58B O10 2.7975 no 3_544
H58B C46 3.4059 no 3_544
H58B H46 2.9221 no 3_544
H58B H47 3.2395 no 3_544
H58B H57B 3.4509 no 3_544
H59A O13 2.4735 no 3_644
H59A C34 3.4680 no 3_644
H59A C44 3.2049 no 3_644
H59A H34 2.6193 no 3_644
H59B C35 2.9132 no .
H59B C37 3.1378 no .
H59B C50 3.5709 no .
H59B H34 3.5228 no 3_644
H59B H35 2.8566 no .
H59B H37 3.2489 no .

loop_
_geom_torsion_atom_site_label_1
_geom_torsion_atom_site_label_2
_geom_torsion_atom_site_label_3
_geom_torsion_atom_site_label_4
_geom_torsion
_geom_torsion_publ_flag
C38 O2 C57 C55 -130.45(15) no
C57 O2 C38 O10 -2.5(3) no
C57 O2 C38 C14 177.72(14) no
C42 O8 C58 C56 -130.32(15) no
C58 O8 C42 O1 -2.4(3) no
C58 O8 C42 C59 177.64(14) no
C17 N3 C36 C31 15.59(15) no
C17 N3 C36 C37 -164.01(13) no
C36 N3 C17 C12 90.92(13) no
C36 N3 C17 C24 -148.99(11) no
C36 N3 C17 C26 -27.40(14) no
C17 N3 C39 O15 -170.66(13) no
C17 N3 C39 C21 7.67(15) no
C39 N3 C17 C12 -127.36(12) no
C39 N3 C17 C24 -7.27(14) no
C39 N3 C17 C26 114.33(12) no
C36 N3 C39 O15 -35.7(3) no
C36 N3 C39 C21 142.61(13) no
C39 N3 C36 C31 -120.61(14) no
C39 N3 C36 C37 59.8(2) no
C29 N6 C32 C20 15.66(15) no
C29 N6 C32 C34 -164.03(13) no
C32 N6 C29 C18 90.98(13) no
C32 N6 C29 C22 -27.60(14) no
C32 N6 C29 C25 -148.87(11) no
C29 N6 C44 O13 -170.94(13) no
C29 N6 C44 C19 7.74(15) no
C44 N6 C29 C18 -127.40(12) no
C44 N6 C29 C22 114.02(12) no
C44 N6 C29 C25 -7.25(14) no
C32 N6 C44 O13 -36.2(3) no
C32 N6 C44 C19 142.47(13) no
C44 N6 C32 C20 -120.36(14) no
C44 N6 C32 C34 60.0(2) no
C41 C12 C17 N3 56.39(16) no
C41 C12 C17 C24 -56.78(16) no
C41 C12 C17 C26 168.82(12) no
C26 C14 C38 O2 174.06(12) no
C26 C14 C38 O10 -5.7(3) no
C38 C14 C26 C17 163.19(12) no
C38 C14 C26 C31 -77.65(16) no
N3 C17 C24 C21 3.92(14) no
N3 C17 C24 C51 -175.80(13) no
N3 C17 C26 C14 154.82(11) no
N3 C17 C26 C31 27.76(13) no
C12 C17 C24 C21 121.34(13) no
C12 C17 C24 C51 -58.39(19) no
C12 C17 C26 C14 38.06(17) no
C12 C17 C26 C31 -89.00(13) no
C24 C17 C26 C14 -94.38(15) no
C24 C17 C26 C31 138.56(12) no
C26 C17 C24 C21 -106.95(14) no
C26 C17 C24 C51 73.32(19) no
C40 C18 C29 N6 56.43(16) no
C40 C18 C29 C22 168.84(12) no
C40 C18 C29 C25 -56.74(17) no
C25 C19 C27 C52 1.5(3) no
C27 C19 C25 C29 178.36(13) no
C27 C19 C25 C53 -2.0(3) no
C25 C19 C44 O13 173.56(14) no
C25 C19 C44 N6 -5.03(16) no
C44 C19 C25 C29 0.53(16) no
C44 C19 C25 C53 -179.78(12) no
C27 C19 C44 O13 -4.0(3) no
C27 C19 C44 N6 177.36(15) no
C44 C19 C27 C52 178.83(13) no
C22 C20 C32 N6 4.00(16) no
C22 C20 C32 C34 -176.30(12) no
C32 C20 C22 C29 -20.42(15) no
C32 C20 C22 C59 -146.29(12) no
C22 C20 C45 C49 175.78(14) no
C45 C20 C22 C29 163.52(16) no
C45 C20 C22 C59 37.7(3) no
C32 C20 C45 C49 0.0(3) no
C45 C20 C32 N6 -179.39(13) no
C45 C20 C32 C34 0.3(3) no
C24 C21 C30 C54 1.5(3) no
C30 C21 C24 C17 178.27(13) no
C30 C21 C24 C51 -2.0(3) no
C24 C21 C39 O15 173.34(14) no
C24 C21 C39 N3 -4.87(16) no
C39 C21 C24 C17 0.38(16) no
C39 C21 C24 C51 -179.87(12) no
C30 C21 C39 O15 -4.4(3) no
C30 C21 C39 N3 177.42(15) no
C39 C21 C30 C54 178.94(13) no
C20 C22 C29 N6 28.00(13) no
C20 C22 C29 C18 -88.74(13) no
C20 C22 C29 C25 138.61(12) no
C20 C22 C59 C42 -77.71(16) no
C29 C22 C59 C42 163.38(11) no
C59 C22 C29 N6 154.94(12) no
C59 C22 C29 C18 38.19(17) no
C59 C22 C29 C25 -94.45(15) no
C17 C24 C51 C48 -178.85(13) no
C21 C24 C51 C48 1.4(3) no
C19 C25 C29 N6 3.81(15) no
C19 C25 C29 C18 121.18(13) no
C19 C25 C29 C22 -106.79(14) no
C19 C25 C53 C46 1.7(2) no
C29 C25 C53 C46 -178.71(13) no
C53 C25 C29 N6 -175.84(15) no
C53 C25 C29 C18 -58.5(2) no
C53 C25 C29 C22 73.6(2) no
C14 C26 C31 C36 -146.36(12) no
C14 C26 C31 C47 37.3(3) no
C17 C26 C31 C36 -20.13(14) no
C17 C26 C31 C47 163.50(14) no
C19 C27 C52 C46 -0.8(3) no
C21 C30 C54 C48 -0.6(3) no
C26 C31 C36 N3 3.89(16) no
C26 C31 C36 C37 -176.48(12) no
C26 C31 C47 C50 175.84(14) no
C36 C31 C47 C50 -0.2(3) no
C47 C31 C36 N3 -179.24(13) no
C47 C31 C36 C37 0.4(3) no
N6 C32 C34 C43 179.36(13) no
C20 C32 C34 C43 -0.3(3) no
C32 C34 C43 C49 -0.1(3) no
C37 C35 C50 C47 0.6(3) no
C50 C35 C37 C36 -0.5(3) no
N3 C36 C37 C35 179.51(13) no
C31 C36 C37 C35 -0.0(3) no
O1 C42 C59 C22 -6.0(3) no
O8 C42 C59 C22 173.95(12) no
C34 C43 C49 C45 0.4(3) no
C20 C45 C49 C43 -0.4(3) no
C52 C46 C53 C25 -1.0(3) no
C53 C46 C52 C27 0.6(3) no
C31 C47 C50 C35 -0.3(3) no
C51 C48 C54 C30 0.2(3) no
C54 C48 C51 C24 -0.6(3) no
F5 C55 C57 O2 -53.72(19) no
F7 C55 C57 O2 66.0(2) no
F28 C55 C57 O2 -173.34(14) no
F9 C56 C58 O8 66.0(2) no
F23 C56 C58 O8 -53.70(19) no
F33 C56 C58 O8 -173.66(14) no
